data_7021861
loop_
_publ_author_name
'Serrano, Jos\'e Luis'
'Garc\'ia, Luis'
'P\'erez, Jos\'e'
'P\'erez, Eduardo'
'Galiana, Jos\'e Miguel'
'Garc\'ia, Joaqu\'in'
'Mart\'inez, Marina'
'S\'anchez, Gregorio'
'da Silva, Ivan'

_publ_section_title
;
 New cyclometallated precursors of unsubstituted N-phenylpyrazole
 [{Pd(phpz)(\m-X)}2] (X = AcO or OH) and study of their reactivity towards
 selected ligands.
;
_journal_issue 1
_journal_name_full 'Dalton transactions (Cambridge, England : 2003)'
_journal_page_first 156
_journal_page_last 168
_journal_paper_doi 10.1039/c0dt00814a
_journal_volume 40
_journal_year 2011
_chemical_formula_moiety 'C22 H20 N4 O4 Pd2'
_chemical_formula_sum 'C22 H20 N4 O4 Pd2'
_chemical_formula_weight 617.22
_chemical_name_systematic
;
?
;
_space_group_IT_number 152
_symmetry_cell_setting trigonal
_symmetry_space_group_name_Hall 'P 31 2"'
_symmetry_space_group_name_H-M 'P 31 2 1'
_atom_sites_solution_hydrogens geom
_atom_sites_solution_primary direct
_atom_sites_solution_secondary difmap
_audit_creation_method SHELXL-97
_cell_angle_alpha 90.00
_cell_angle_beta 90.00
_cell_angle_gamma 120.00
_cell_formula_units_Z 6
_cell_length_a 11.7292(3)
_cell_length_b 11.7292(3)
_cell_length_c 27.8342(13)
_cell_measurement_temperature 100(2)
_cell_volume 3316.2(2)
_computing_structure_refinement 'SHELXL-97 (Sheldrick, 1997)'
_diffrn_ambient_temperature 100(2)
_diffrn_measured_fraction_theta_full 0.000
_diffrn_measured_fraction_theta_max 0.977
_diffrn_radiation_monochromator graphite
_diffrn_radiation_source 'fine-focus sealed tube'
_diffrn_radiation_type MoK\a
_diffrn_radiation_wavelength 0.71073
_diffrn_reflns_av_R_equivalents 0.0415
_diffrn_reflns_av_sigmaI/netI 0.0281
_diffrn_reflns_limit_h_max 15
_diffrn_reflns_limit_h_min -15
_diffrn_reflns_limit_k_max 15
_diffrn_reflns_limit_k_min -15
_diffrn_reflns_limit_l_max 36
_diffrn_reflns_limit_l_min -36
_diffrn_reflns_number 38625
_diffrn_reflns_theta_full 0.50
_diffrn_reflns_theta_max 28.23
_diffrn_reflns_theta_min 2.00
_exptl_absorpt_coefficient_mu 1.663
_exptl_absorpt_correction_T_max 0.8924
_exptl_absorpt_correction_T_min 0.7428
_exptl_absorpt_correction_type none
_exptl_crystal_colour yellow
_exptl_crystal_density_diffrn 1.854
_exptl_crystal_density_method 'not measured'
_exptl_crystal_description prism
_exptl_crystal_F_000 1824
_exptl_crystal_size_max 0.19
_exptl_crystal_size_mid 0.15
_exptl_crystal_size_min 0.07
_refine_diff_density_max 0.714
_refine_diff_density_min -0.396
_refine_diff_density_rms 0.100
_refine_ls_abs_structure_details 'Flack H D (1983), Acta Cryst. A39, 876-881'
_refine_ls_abs_structure_Flack -0.01(3)
_refine_ls_extinction_method none
_refine_ls_goodness_of_fit_ref 1.064
_refine_ls_hydrogen_treatment constr
_refine_ls_matrix_type full
_refine_ls_number_parameters 289
_refine_ls_number_reflns 5225
_refine_ls_number_restraints 0
_refine_ls_restrained_S_all 1.064
_refine_ls_R_factor_all 0.0267
_refine_ls_R_factor_gt 0.0260
_refine_ls_shift/su_max 0.001
_refine_ls_shift/su_mean 0.000
_refine_ls_structure_factor_coef Fsqd
_refine_ls_weighting_details 'calc w=1/[\s^2^(Fo^2^)+(0.0302P)^2^+2.0924P] where P=(Fo^2^+2Fc^2^)/3'
_refine_ls_weighting_scheme calc
_refine_ls_wR_factor_gt 0.0578
_refine_ls_wR_factor_ref 0.0582
_reflns_number_gt 5153
_reflns_number_total 5225
_reflns_threshold_expression >2sigma(I)
_cod_data_source_file c0dt00814a.txt
_cod_data_source_block compound1
_cod_depositor_comments 'Adding full bibliography for 7021861--7021866.cif.'
_cod_original_sg_symbol_H-M P3121
_cod_database_code 7021861

loop_
_symmetry_equiv_pos_as_xyz
'x, y, z'
'-y, x-y, z+1/3'
'y, x, -z'
'-x+y, -x, z+2/3'
'-x, -x+y, -z+1/3'
'x-y, -y, -z+2/3'

loop_
_atom_site_label
_atom_site_type_symbol
_atom_site_fract_x
_atom_site_fract_y
_atom_site_fract_z
_atom_site_U_iso_or_equiv
_atom_site_adp_type
_atom_site_occupancy
_atom_site_symmetry_multiplicity
_atom_site_calc_flag
_atom_site_refinement_flags
O1 O 0.9004(2) 0.1143(2) 0.06356(8) 0.0210(5) Uani 1 1 d .
O4 O 0.7359(2) 0.0536(2) 0.18169(7) 0.0215(5) Uani 1 1 d .
O2 O 0.7911(2) 0.2257(2) 0.13192(8) 0.0209(5) Uani 1 1 d .
O3 O 0.8368(2) -0.0620(2) 0.11170(8) 0.0212(5) Uani 1 1 d .
N3 N 0.5478(3) -0.2308(3) 0.08253(9) 0.0167(5) Uani 1 1 d .
N2 N 0.4889(3) 0.0675(3) 0.02274(10) 0.0214(6) Uani 1 1 d .
N4 N 0.4224(3) -0.2568(3) 0.07587(9) 0.0175(5) Uani 1 1 d .
N1 N 0.5699(3) 0.1368(3) 0.05986(10) 0.0217(6) Uani 1 1 d .
C21 C 0.7873(3) 0.1752(3) 0.17210(11) 0.0187(6) Uani 1 1 d .
C10 C 0.9184(3) 0.0306(3) 0.08630(11) 0.0183(6) Uani 1 1 d .
C6 C 0.5409(3) 0.0090(3) -0.00900(11) 0.0211(7) Uani 1 1 d .
C22 C 0.8517(4) 0.2673(4) 0.21399(12) 0.0262(7) Uani 1 1 d .
H22A H 0.8418 0.2159 0.2430 0.039 Uiso 1 1 calc R
H22B H 0.8097 0.3205 0.2190 0.039 Uiso 1 1 calc R
H22C H 0.9455 0.3253 0.2072 0.039 Uiso 1 1 calc R
C12 C 0.4732(3) -0.1125(3) 0.14237(11) 0.0168(6) Uani 1 1 d .
C1 C 0.6645(3) 0.0308(3) 0.00421(10) 0.0178(6) Uani 1 1 d .
C11 C 1.0554(3) 0.0496(4) 0.08247(13) 0.0253(7) Uani 1 1 d .
H11A H 1.1092 0.1249 0.0615 0.038 Uiso 1 1 calc R
H11B H 1.0504 -0.0299 0.0689 0.038 Uiso 1 1 calc R
H11C H 1.0954 0.0661 0.1145 0.038 Uiso 1 1 calc R
C3 C 0.6616(4) -0.0870(3) -0.06783(12) 0.0297(8) Uani 1 1 d .
H3 H 0.7035 -0.1196 -0.0883 0.036 Uiso 1 1 calc R
C2 C 0.7249(4) -0.0174(3) -0.02610(11) 0.0231(7) Uani 1 1 d .
H2 H 0.8100 -0.0031 -0.0184 0.028 Uiso 1 1 calc R
C20 C 0.3694(4) -0.3331(4) 0.03650(12) 0.0261(8) Uani 1 1 d .
H20 H 0.2833 -0.3639 0.0242 0.031 Uiso 1 1 calc R
C5 C 0.4755(4) -0.0602(3) -0.05005(12) 0.0274(8) Uani 1 1 d .
H5 H 0.3906 -0.0744 -0.0579 0.033 Uiso 1 1 calc R
C18 C 0.5727(4) -0.2923(3) 0.04737(12) 0.0228(7) Uani 1 1 d .
H18 H 0.6535 -0.2916 0.0432 0.027 Uiso 1 1 calc R
C15 C 0.2172(4) -0.1505(4) 0.14107(13) 0.0263(8) Uani 1 1 d .
H15 H 0.1307 -0.1629 0.1414 0.032 Uiso 1 1 calc R
C17 C 0.3779(3) -0.1957(3) 0.10926(11) 0.0175(6) Uani 1 1 d .
C4 C 0.5381(4) -0.1078(3) -0.07903(12) 0.0319(9) Uani 1 1 d .
H4 H 0.4953 -0.1557 -0.1072 0.038 Uiso 1 1 calc R
C14 C 0.3089(4) -0.0672(3) 0.17366(13) 0.0244(7) Uani 1 1 d .
H14 H 0.2851 -0.0213 0.1959 0.029 Uiso 1 1 calc R
C9 C 0.3786(4) 0.0771(4) 0.02276(15) 0.0331(9) Uani 1 1 d .
H9 H 0.3077 0.0377 0.0006 0.040 Uiso 1 1 calc R
C8 C 0.3896(4) 0.1554(5) 0.06139(15) 0.0366(10) Uani 1 1 d .
H8 H 0.3278 0.1810 0.0709 0.044 Uiso 1 1 calc R
C13 C 0.4358(3) -0.0483(3) 0.17488(12) 0.0219(7) Uani 1 1 d .
H13 H 0.4969 0.0090 0.1981 0.026 Uiso 1 1 calc R
C19 C 0.4633(4) -0.3577(4) 0.01753(13) 0.0275(8) Uani 1 1 d .
H19 H 0.4552 -0.4087 -0.0101 0.033 Uiso 1 1 calc R
C7 C 0.5091(4) 0.1900(4) 0.08381(14) 0.0292(8) Uani 1 1 d .
H7 H 0.5421 0.2432 0.1118 0.035 Uiso 1 1 calc R
C16 C 0.2508(3) -0.2164(4) 0.10773(12) 0.0223(7) Uani 1 1 d .
H16 H 0.1890 -0.2737 0.0847 0.027 Uiso 1 1 calc R
Pd1 Pd 0.73172(2) 0.12421(2) 0.065480(8) 0.01465(6) Uani 1 1 d .
Pd2 Pd 0.64867(2) -0.08919(2) 0.130763(8) 0.01483(6) Uani 1 1 d .

loop_
_atom_site_aniso_label
_atom_site_aniso_U_11
_atom_site_aniso_U_22
_atom_site_aniso_U_33
_atom_site_aniso_U_23
_atom_site_aniso_U_13
_atom_site_aniso_U_12
O1 0.0167(11) 0.0253(13) 0.0209(11) 0.0027(10) 0.0003(9) 0.0103(10)
O4 0.0227(12) 0.0230(12) 0.0170(10) -0.0031(9) -0.0047(9) 0.0100(10)
O2 0.0234(12) 0.0193(11) 0.0184(11) -0.0020(9) -0.0017(9) 0.0095(10)
O3 0.0161(11) 0.0195(12) 0.0281(12) -0.0009(10) -0.0023(9) 0.0090(10)
N3 0.0157(13) 0.0172(13) 0.0121(12) 0.0020(10) -0.0015(10) 0.0044(11)
N2 0.0144(13) 0.0229(15) 0.0211(14) 0.0102(12) 0.0009(11) 0.0048(11)
N4 0.0126(13) 0.0157(13) 0.0190(13) 0.0015(10) -0.0015(10) 0.0032(11)
N1 0.0165(14) 0.0277(16) 0.0204(14) 0.0053(12) 0.0017(11) 0.0105(12)
C21 0.0118(14) 0.0225(16) 0.0217(15) -0.0064(12) -0.0018(12) 0.0085(13)
C10 0.0146(14) 0.0175(16) 0.0206(15) -0.0072(13) -0.0036(12) 0.0064(13)
C6 0.0207(16) 0.0156(16) 0.0197(15) 0.0087(12) 0.0024(13) 0.0037(12)
C22 0.0223(17) 0.0328(19) 0.0238(17) -0.0106(15) -0.0074(14) 0.0140(16)
C12 0.0153(15) 0.0173(15) 0.0146(14) 0.0072(12) 0.0010(12) 0.0058(13)
C1 0.0147(14) 0.0127(15) 0.0185(14) 0.0032(12) 0.0002(11) 0.0013(12)
C11 0.0156(16) 0.0280(18) 0.0366(19) -0.0056(15) -0.0053(14) 0.0142(15)
C3 0.045(2) 0.0181(16) 0.0209(16) 0.0007(13) -0.0003(15) 0.0120(16)
C2 0.0272(18) 0.0212(16) 0.0185(15) 0.0036(13) 0.0019(13) 0.0103(14)
C20 0.0236(18) 0.0246(18) 0.0202(17) -0.0006(14) -0.0057(14) 0.0045(15)
C5 0.0247(17) 0.0217(17) 0.0227(16) 0.0089(14) -0.0094(14) 0.0018(15)
C18 0.0225(17) 0.0203(16) 0.0246(17) 0.0039(13) 0.0034(14) 0.0099(14)
C15 0.0225(17) 0.0275(19) 0.0301(19) 0.0091(15) 0.0041(14) 0.0134(15)
C17 0.0160(15) 0.0178(15) 0.0163(15) 0.0055(12) 0.0016(12) 0.0066(13)
C4 0.043(2) 0.0191(16) 0.0193(16) -0.0009(13) -0.0064(16) 0.0048(17)
C14 0.0246(18) 0.0214(17) 0.0282(18) 0.0020(14) 0.0096(14) 0.0123(15)
C9 0.0119(16) 0.040(2) 0.040(2) 0.0180(18) 0.0039(15) 0.0082(16)
C8 0.025(2) 0.054(3) 0.040(2) 0.014(2) 0.0125(17) 0.027(2)
C13 0.0223(16) 0.0206(17) 0.0181(16) 0.0019(13) 0.0019(13) 0.0071(14)
C19 0.033(2) 0.0244(19) 0.0188(17) -0.0079(14) 0.0007(15) 0.0093(16)
C7 0.0268(19) 0.037(2) 0.0267(18) 0.0064(16) 0.0074(15) 0.0186(17)
C16 0.0188(16) 0.0260(18) 0.0196(16) 0.0043(14) -0.0001(13) 0.0093(15)
Pd1 0.01260(12) 0.01623(12) 0.01482(11) 0.00110(9) -0.00078(9) 0.00697(10)
Pd2 0.01197(11) 0.01421(12) 0.01578(11) 0.00006(8) -0.00165(8) 0.00465(9)

loop_
_atom_type_symbol
_atom_type_description
_atom_type_scat_dispersion_real
_atom_type_scat_dispersion_imag
_atom_type_scat_source
C C 0.0033 0.0016 'International Tables Vol C Tables 4.2.6.8 and 6.1.1.4'
H H 0.0000 0.0000 'International Tables Vol C Tables 4.2.6.8 and 6.1.1.4'
N N 0.0061 0.0033 'International Tables Vol C Tables 4.2.6.8 and 6.1.1.4'
O O 0.0106 0.0060 'International Tables Vol C Tables 4.2.6.8 and 6.1.1.4'
Pd Pd -0.9988 1.0072 'International Tables Vol C Tables 4.2.6.8 and 6.1.1.4'

loop_
_geom_angle_atom_site_label_1
_geom_angle_atom_site_label_2
_geom_angle_atom_site_label_3
_geom_angle
C10 O1 Pd1 124.8(2)
C21 O4 Pd2 122.6(2)
C21 O2 Pd1 126.0(2)
C10 O3 Pd2 123.9(2)
C18 N3 N4 106.5(3)
C18 N3 Pd2 138.1(2)
N4 N3 Pd2 113.8(2)
N1 N2 C9 111.1(3)
N1 N2 C6 114.7(3)
C9 N2 C6 134.0(3)
N3 N4 C20 110.3(3)
N3 N4 C17 115.3(3)
C20 N4 C17 134.3(3)
C7 N1 N2 106.3(3)
C7 N1 Pd1 138.6(3)
N2 N1 Pd1 115.0(2)
O2 C21 O4 127.1(3)
O2 C21 C22 117.6(3)
O4 C21 C22 115.4(3)
O3 C10 O1 127.1(3)
O3 C10 C11 117.7(3)
O1 C10 C11 115.2(3)
C1 C6 C5 123.0(3)
C1 C6 N2 113.8(3)
C5 C6 N2 123.1(3)
C13 C12 C17 116.8(3)
C13 C12 Pd2 128.9(3)
C17 C12 Pd2 113.9(2)
C6 C1 C2 117.5(3)
C6 C1 Pd1 115.0(2)
C2 C1 Pd1 127.5(3)
C4 C3 C2 119.7(3)
C1 C2 C3 120.7(3)
N4 C20 C19 107.4(3)
C4 C5 C6 117.8(3)
N3 C18 C19 110.2(3)
C14 C15 C16 120.0(3)
C16 C17 C12 123.8(3)
C16 C17 N4 121.7(3)
C12 C17 N4 114.5(3)
C3 C4 C5 121.3(3)
C15 C14 C13 121.6(3)
N2 C9 C8 106.3(3)
C9 C8 C7 106.8(3)
C12 C13 C14 120.2(3)
C20 C19 C18 105.6(3)
N1 C7 C8 109.5(4)
C17 C16 C15 117.6(3)
C1 Pd1 N1 80.86(13)
C1 Pd1 O1 94.33(12)
N1 Pd1 O1 173.91(10)
C1 Pd1 O2 175.70(12)
N1 Pd1 O2 94.86(11)
O1 Pd1 O2 89.96(9)
C1 Pd1 Pd2 101.45(9)
N1 Pd1 Pd2 101.34(8)
O1 Pd1 Pd2 83.21(7)
O2 Pd1 Pd2 78.96(6)
C12 Pd2 N3 81.44(12)
C12 Pd2 O4 93.49(12)
N3 Pd2 O4 174.92(10)
C12 Pd2 O3 175.02(11)
N3 Pd2 O3 95.46(10)
O4 Pd2 O3 89.61(9)
C12 Pd2 Pd1 95.84(9)
N3 Pd2 Pd1 95.87(7)
O4 Pd2 Pd1 84.87(6)
O3 Pd2 Pd1 80.55(6)

loop_
_geom_bond_atom_site_label_1
_geom_bond_atom_site_label_2
_geom_bond_distance
O1 C10 1.272(4)
O1 Pd1 2.040(2)
O4 C21 1.268(4)
O4 Pd2 2.037(2)
O2 C21 1.256(4)
O2 Pd1 2.120(2)
O3 C10 1.248(4)
O3 Pd2 2.132(2)
N3 C18 1.332(4)
N3 N4 1.357(4)
N3 Pd2 1.999(3)
N2 N1 1.363(4)
N2 C9 1.355(5)
N2 C6 1.429(4)
N4 C20 1.353(4)
N4 C17 1.423(4)
N1 C7 1.337(5)
N1 Pd1 1.983(3)
C21 C22 1.510(4)
C10 C11 1.511(4)
C6 C1 1.390(5)
C6 C5 1.389(5)
C12 C13 1.382(5)
C12 C17 1.400(4)
C12 Pd2 1.963(3)
C1 C2 1.391(5)
C1 Pd1 1.966(3)
C3 C4 1.378(6)
C3 C2 1.400(5)
C20 C19 1.376(5)
C5 C4 1.382(6)
C18 C19 1.393(5)
C15 C14 1.372(5)
C15 C16 1.385(5)
C17 C16 1.386(5)
C14 C13 1.392(5)
C9 C8 1.377(6)
C8 C7 1.396(5)
Pd1 Pd2 2.8421(3)
